data_7038838
loop_
_publ_author_name
'Zarkesh, Ryan A.'
'Ichimura, Andrew S.'
'Monson, Todd C.'
'Tomson, Neil C.'
'Anstey, Mitchell R.'

_publ_section_title
;
 Voltage clustering in redox-active ligand complexes: mitigating
 electronic communication through choice of metal ion.
;
_journal_issue 24
_journal_name_full 'Dalton transactions (Cambridge, England : 2003)'
_journal_page_first 9962
_journal_page_last 9969
_journal_paper_doi 10.1039/c6dt00422a
_journal_volume 45
_journal_year 2016
_chemical_formula_moiety 'C84 H72 Al N6, 3(F6 P), 2(C2 H3 N)'
_chemical_formula_sum 'C88 H78 Al F18 N8 P3'
_chemical_formula_weight 1709.47
_chemical_melting_point ?
_chemical_name_common 'tris(dmp-BIAN)Al tri-PF6'
_chemical_name_systematic 'tri(N,N'-bis(3,5-dimethylphenylimino)acenaphthenequinone) aluminum tri(hexafluorophosphate)'
_chemical_properties_physical Moisture-sensitive
_space_group_crystal_system monoclinic
_space_group_IT_number 14
_space_group_name_Hall '-P 2yn'
_space_group_name_H-M_alt 'P 1 21/n 1'
_symmetry_space_group_name_Hall '-P 2yn'
_symmetry_space_group_name_H-M 'P 1 21/n 1'
_atom_sites_solution_hydrogens geom
_atom_sites_solution_primary direct
_audit_creation_date 2015-12-16
_audit_creation_method
;
Olex2 1.2
(compiled 2013.11.15 svn.r2834 for OlexSys, GUI svn.r4720)
;
_audit_update_record
;
2016-01-19 deposited with the CCDC.
2016-03-09 downloaded from the CCDC.
;
_cell_angle_alpha 90
_cell_angle_beta 91.3886(17)
_cell_angle_gamma 90
_cell_formula_units_Z 4
_cell_length_a 16.5661(3)
_cell_length_b 21.2001(5)
_cell_length_c 23.1498(4)
_cell_measurement_reflns_used 32155
_cell_measurement_temperature 150.00(10)
_cell_measurement_theta_max 25.4210
_cell_measurement_theta_min 3.0480
_cell_volume 8127.9(3)
_computing_cell_refinement
;
CrysAlisPro, Agilent Technologies,
Version 1.171.37.35 (release 13-08-2014 CrysAlis171 .NET)
(compiled Aug 13 2014,18:06:01)
;
_computing_data_collection
;
CrysAlisPro, Agilent Technologies,
Version 1.171.37.35 (release 13-08-2014 CrysAlis171 .NET)
(compiled Aug 13 2014,18:06:01)
;
_computing_data_reduction
;
CrysAlisPro, Agilent Technologies,
Version 1.171.37.35 (release 13-08-2014 CrysAlis171 .NET)
(compiled Aug 13 2014,18:06:01)
;
_computing_molecular_graphics 'Olex2 (Dolomanov et al., 2009)'
_computing_publication_material 'Olex2 (Dolomanov et al., 2009)'
_computing_structure_refinement 'ShelXL (Sheldrick, 2008)'
_computing_structure_solution 'ShelXS (Sheldrick, 2008)'
_diffrn_ambient_environment N~2~
_diffrn_ambient_temperature 150.00(10)
_diffrn_detector 'CCD plate'
_diffrn_detector_area_resol_mean 10.2358
_diffrn_detector_type Atlas
_diffrn_measured_fraction_theta_full 0.897
_diffrn_measured_fraction_theta_max 0.999
_diffrn_measurement_device 'four-circle diffractometer'
_diffrn_measurement_device_type 'SuperNova, Dual, Cu at zero, Atlas'
_diffrn_measurement_method '\w scans'
_diffrn_orient_matrix_UB_11 0.0365293000
_diffrn_orient_matrix_UB_12 0.0129595000
_diffrn_orient_matrix_UB_13 -0.0100732000
_diffrn_orient_matrix_UB_21 -0.0173620000
_diffrn_orient_matrix_UB_22 0.0305871000
_diffrn_orient_matrix_UB_23 0.0004734000
_diffrn_orient_matrix_UB_31 0.0141087000
_diffrn_orient_matrix_UB_32 0.0040137000
_diffrn_orient_matrix_UB_33 0.0289338000
_diffrn_radiation_monochromator mirror
_diffrn_radiation_probe x-ray
_diffrn_radiation_type MoK\a
_diffrn_radiation_wavelength 0.71073
_diffrn_reflns_av_R_equivalents 0.0668
_diffrn_reflns_av_unetI/netI 0.0238
_diffrn_reflns_Laue_measured_fraction_full 0.897
_diffrn_reflns_Laue_measured_fraction_max 0.999
_diffrn_reflns_limit_h_max 19
_diffrn_reflns_limit_h_min -19
_diffrn_reflns_limit_k_max 25
_diffrn_reflns_limit_k_min -25
_diffrn_reflns_limit_l_max 27
_diffrn_reflns_limit_l_min -27
_diffrn_reflns_number 238601
_diffrn_reflns_point_group_measured_fraction_full 0.897
_diffrn_reflns_point_group_measured_fraction_max 0.999
_diffrn_reflns_theta_full 26.000
_diffrn_reflns_theta_max 25.027
_diffrn_reflns_theta_min 2.641
_diffrn_source 'SuperNova (Mo) X-ray Source'
_exptl_absorpt_coefficient_mu 0.177
_exptl_absorpt_correction_T_max 0.993
_exptl_absorpt_correction_T_min 0.990
_exptl_absorpt_correction_type numerical
_exptl_absorpt_process_details
;
CrysAlisPro, Agilent Technologies,
Version 1.171.37.35 (release 13-08-2014 CrysAlis171 .NET)
(compiled Aug 13 2014,18:06:01)
Numerical absorption correction based on gaussian integration over
            a multifaceted crystal model
Empirical absorption correction using spherical harmonics,
 implemented in SCALE3 ABSPACK scaling algorithm.
;
_exptl_crystal_colour orange
_exptl_crystal_colour_primary orange
_exptl_crystal_density_diffrn 1.397
_exptl_crystal_description block
_exptl_crystal_F_000 3528
_exptl_crystal_recrystallization_method 'Slow diffusion of diethyl ether into a saturated MeCN solution of the complex'
_exptl_crystal_size_max 0.3083
_exptl_crystal_size_mid 0.2519
_exptl_crystal_size_min 0.2013
_refine_diff_density_max 0.877
_refine_diff_density_min -0.599
_refine_diff_density_rms 0.052
_refine_ls_extinction_method none
_refine_ls_goodness_of_fit_ref 1.026
_refine_ls_hydrogen_treatment constr
_refine_ls_matrix_type full
_refine_ls_number_parameters 1114
_refine_ls_number_reflns 14349
_refine_ls_number_restraints 0
_refine_ls_restrained_S_all 1.026
_refine_ls_R_factor_all 0.0673
_refine_ls_R_factor_gt 0.0493
_refine_ls_shift/su_max 0.001
_refine_ls_shift/su_mean 0.000
_refine_ls_structure_factor_coef Fsqd
_refine_ls_weighting_details 'w=1/[\s^2^(Fo^2^)+(0.0487P)^2^+10.5205P] where P=(Fo^2^+2Fc^2^)/3'
_refine_ls_weighting_scheme calc
_refine_ls_wR_factor_gt 0.1170
_refine_ls_wR_factor_ref 0.1298
_reflns_Friedel_coverage 0.000
_reflns_number_gt 11256
_reflns_number_total 14349
_reflns_threshold_expression 'I > 2\s(I)'
_cod_data_source_file c6dt00422a2.cif
_cod_data_source_block raz01193e
_cod_depositor_comments
;
The following automatic conversions were performed:

'_chemical_melting_point' value 'n/a' was changed to '?' - the value
is undefined or not given.

Automatic conversion script
Id: cif_fix_values 4268 2015-11-12 08:31:59Z antanas 

 Adding full bibliography for 7038837--7038842.cif.
;
_cod_database_code 7038838
_shelxl_version_number 2014-3
_shelx_space_group_comment
;
The symmetry employed for this shelxl refinement is uniquely defined
by the following loop, which should always be used as a source of
symmetry information in preference to the above space-group names.
They are only intended as comments.
;
_reflns_odcompleteness_completeness 99.84
_reflns_odcompleteness_iscentric 1
_reflns_odcompleteness_theta 24.97
_olex2_refinement_description
;
1. Fixed Uiso
 At 1.2 times of:
  All C(H) groups
 At 1.5 times of:
  All C(H,H,H) groups
2. Others
 Sof(F17A)=Sof(F18A)=Sof(F15A)=Sof(F16A)=1-FVAR(1)
 Sof(F15)=Sof(F16)=Sof(F17)=Sof(F18)=FVAR(1)
3.a Aromatic/amide H refined with riding coordinates:
 C4(H4), C5(H5), C6(H6), C8(H8), C9(H9), C10(H10), C14(H14), C16(H16),
 C18(H18), C22(H22), C24(H24), C26(H26), C32(H32), C33(H33), C34(H34), C36(H36),
  C37(H37), C38(H38), C42(H42), C44(H44), C46(H46), C50(H50), C52(H52),
 C54(H54), C60(H60), C61(H61), C62(H62), C64(H64), C65(H65), C66(H66), C70(H70),
  C72(H72), C74(H74), C78(H78), C80(H80), C82(H82)
3.b Idealised Me refined as rotating group:
 C19(H19A,H19B,H19C), C20(H20A,H20B,H20C), C27(H27A,H27B,H27C), C28(H28A,H28B,
 H28C), C47(H47A,H47B,H47C), C48(H48A,H48B,H48C), C55(H55A,H55B,H55C), C56(H56A,
 H56B,H56C), C75(H75A,H75B,H75C), C76(H76A,H76B,H76C), C83(H83A,H83B,H83C),
 C84(H84A,H84B,H84C), C2S(H2SA,H2SB,H2SC), C4S(H4SA,H4SB,H4SC)
;

loop_
_space_group_symop_operation_xyz
'x, y, z'
'-x+1/2, y+1/2, -z+1/2'
'-x, -y, -z'
'x-1/2, -y-1/2, z-1/2'

loop_
_atom_site_label
_atom_site_type_symbol
_atom_site_fract_x
_atom_site_fract_y
_atom_site_fract_z
_atom_site_U_iso_or_equiv
_atom_site_adp_type
_atom_site_occupancy
_atom_site_site_symmetry_order
_atom_site_calc_flag
_atom_site_refinement_flags_posn
_atom_site_refinement_flags_occupancy
_atom_site_disorder_assembly
_atom_site_disorder_group
C1 C 0.55851(13) 0.66295(11) 0.31343(9) 0.0218(5) Uani 1 1 d . . . .
C2 C 0.48023(13) 0.63195(11) 0.29343(9) 0.0210(5) Uani 1 1 d . . . .
C3 C 0.47513(13) 0.57127(11) 0.32259(9) 0.0235(5) Uani 1 1 d . . . .
C4 C 0.41934(14) 0.52337(11) 0.32411(10) 0.0289(5) Uani 1 1 d . . . .
H4 H 0.3725 0.5249 0.3012 0.035 Uiso 1 1 calc R . . .
C5 C 0.43495(16) 0.47193(12) 0.36119(11) 0.0338(6) Uani 1 1 d . . . .
H5 H 0.3980 0.4389 0.3619 0.041 Uiso 1 1 calc R . . .
C6 C 0.50260(15) 0.46871(12) 0.39629(11) 0.0332(6) Uani 1 1 d . . . .
H6 H 0.5102 0.4341 0.4204 0.040 Uiso 1 1 calc R . . .
C7 C 0.56119(15) 0.51757(12) 0.39628(10) 0.0281(5) Uani 1 1 d . . . .
C8 C 0.63339(15) 0.52179(12) 0.43021(11) 0.0329(6) Uani 1 1 d . . . .
H8 H 0.6458 0.4901 0.4567 0.039 Uiso 1 1 calc R . . .
C9 C 0.68522(15) 0.57163(13) 0.42471(11) 0.0338(6) Uani 1 1 d . . . .
H9 H 0.7325 0.5724 0.4472 0.041 Uiso 1 1 calc R . . .
C10 C 0.66929(15) 0.62155(12) 0.38620(10) 0.0300(5) Uani 1 1 d . . . .
H10 H 0.7054 0.6549 0.3828 0.036 Uiso 1 1 calc R . . .
C11 C 0.59870(14) 0.61976(11) 0.35360(9) 0.0236(5) Uani 1 1 d . . . .
C12 C 0.54598(14) 0.56764(11) 0.35830(9) 0.0240(5) Uani 1 1 d . . . .
C13 C 0.64477(13) 0.75313(11) 0.31255(10) 0.0247(5) Uani 1 1 d . . . .
C14 C 0.71564(14) 0.74414(12) 0.28309(10) 0.0295(5) Uani 1 1 d . . . .
H14 H 0.7186 0.7134 0.2545 0.035 Uiso 1 1 calc R . . .
C15 C 0.78279(15) 0.78184(13) 0.29685(11) 0.0349(6) Uani 1 1 d . . . .
C16 C 0.77580(15) 0.82780(13) 0.33907(11) 0.0362(6) Uani 1 1 d . . . .
H16 H 0.8195 0.8543 0.3469 0.043 Uiso 1 1 calc R . . .
C17 C 0.70579(16) 0.83557(13) 0.36992(11) 0.0340(6) Uani 1 1 d . . . .
C18 C 0.63954(14) 0.79715(12) 0.35659(10) 0.0278(5) Uani 1 1 d . . . .
H18 H 0.5922 0.8010 0.3771 0.033 Uiso 1 1 calc R . . .
C19 C 0.86012(16) 0.77284(17) 0.26495(14) 0.0513(8) Uani 1 1 d . . . .
H19A H 0.8823 0.7321 0.2740 0.077 Uiso 1 1 calc GR . . .
H19B H 0.8980 0.8050 0.2764 0.077 Uiso 1 1 calc GR . . .
H19C H 0.8492 0.7757 0.2241 0.077 Uiso 1 1 calc GR . . .
C20 C 0.70068(19) 0.88444(15) 0.41703(13) 0.0506(8) Uani 1 1 d . . . .
H20A H 0.6714 0.9205 0.4027 0.076 Uiso 1 1 calc GR . . .
H20B H 0.7542 0.8970 0.4291 0.076 Uiso 1 1 calc GR . . .
H20C H 0.6732 0.8669 0.4493 0.076 Uiso 1 1 calc GR . . .
C21 C 0.36066(13) 0.63948(10) 0.23371(10) 0.0220(5) Uani 1 1 d . . . .
C22 C 0.35689(14) 0.62510(11) 0.17538(10) 0.0256(5) Uani 1 1 d . . . .
H22 H 0.4033 0.6264 0.1536 0.031 Uiso 1 1 calc R . . .
C23 C 0.28320(15) 0.60863(11) 0.14946(10) 0.0302(6) Uani 1 1 d . . . .
C24 C 0.21537(15) 0.60617(12) 0.18366(11) 0.0316(6) Uani 1 1 d . . . .
H24 H 0.1656 0.5968 0.1663 0.038 Uiso 1 1 calc R . . .
C25 C 0.21942(14) 0.61721(11) 0.24264(11) 0.0298(5) Uani 1 1 d . . . .
C26 C 0.29370(14) 0.63443(11) 0.26801(10) 0.0257(5) Uani 1 1 d . . . .
H26 H 0.2980 0.6424 0.3075 0.031 Uiso 1 1 calc R . . .
C27 C 0.27746(19) 0.59347(16) 0.08611(12) 0.0488(8) Uani 1 1 d . . . .
H27A H 0.2638 0.5498 0.0811 0.073 Uiso 1 1 calc GR . . .
H27B H 0.3285 0.6017 0.0688 0.073 Uiso 1 1 calc GR . . .
H27C H 0.2365 0.6192 0.0679 0.073 Uiso 1 1 calc GR . . .
C28 C 0.14611(16) 0.61035(15) 0.27919(13) 0.0446(7) Uani 1 1 d . . . .
H28A H 0.1550 0.6320 0.3152 0.067 Uiso 1 1 calc GR . . .
H28B H 0.1364 0.5665 0.2865 0.067 Uiso 1 1 calc GR . . .
H28C H 0.1001 0.6283 0.2592 0.067 Uiso 1 1 calc GR . . .
C29 C 0.47734(13) 0.73524(11) 0.12751(9) 0.0226(5) Uani 1 1 d . . . .
C30 C 0.39715(13) 0.76537(10) 0.14029(9) 0.0215(5) Uani 1 1 d . . . .
C31 C 0.35299(13) 0.77223(11) 0.08577(9) 0.0234(5) Uani 1 1 d . . . .
C32 C 0.27979(14) 0.79746(12) 0.06868(10) 0.0280(5) Uani 1 1 d . . . .
H32 H 0.2460 0.8160 0.0953 0.034 Uiso 1 1 calc R . . .
C33 C 0.25751(15) 0.79433(12) 0.00962(11) 0.0327(6) Uani 1 1 d . . . .
H33 H 0.2084 0.8117 -0.0024 0.039 Uiso 1 1 calc R . . .
C34 C 0.30506(16) 0.76678(13) -0.03068(11) 0.0351(6) Uani 1 1 d . . . .
H34 H 0.2875 0.7656 -0.0691 0.042 Uiso 1 1 calc R . . .
C35 C 0.38073(15) 0.73999(12) -0.01470(10) 0.0297(5) Uani 1 1 d . . . .
C36 C 0.43542(16) 0.70793(14) -0.05041(11) 0.0367(6) Uani 1 1 d . . . .
H36 H 0.4229 0.7031 -0.0895 0.044 Uiso 1 1 calc R . . .
C37 C 0.50667(16) 0.68389(14) -0.02829(11) 0.0369(6) Uani 1 1 d . . . .
H37 H 0.5406 0.6622 -0.0528 0.044 Uiso 1 1 calc R . . .
C38 C 0.53022(15) 0.69099(13) 0.03022(11) 0.0326(6) Uani 1 1 d . . . .
H38 H 0.5795 0.6755 0.0441 0.039 Uiso 1 1 calc R . . .
C39 C 0.47785(14) 0.72158(11) 0.06622(10) 0.0257(5) Uani 1 1 d . . . .
C40 C 0.40329(14) 0.74463(11) 0.04389(10) 0.0250(5) Uani 1 1 d . . . .
C41 C 0.60763(13) 0.70379(12) 0.15912(9) 0.0252(5) Uani 1 1 d . . . .
C42 C 0.62892(14) 0.64320(12) 0.17564(10) 0.0300(5) Uani 1 1 d . . . .
H42 H 0.5919 0.6172 0.1936 0.036 Uiso 1 1 calc R . . .
C43 C 0.70693(16) 0.62162(13) 0.16492(12) 0.0388(6) Uani 1 1 d . . . .
C44 C 0.75984(16) 0.66169(15) 0.13743(12) 0.0426(7) Uani 1 1 d . . . .
H44 H 0.8117 0.6473 0.1302 0.051 Uiso 1 1 calc R . . .
C45 C 0.73877(15) 0.72231(14) 0.12025(11) 0.0377(6) Uani 1 1 d . . . .
C46 C 0.66105(14) 0.74317(13) 0.13180(10) 0.0310(6) Uani 1 1 d . . . .
H46 H 0.6451 0.7837 0.1211 0.037 Uiso 1 1 calc R . . .
C47 C 0.7322(2) 0.55639(15) 0.18389(17) 0.0611(9) Uani 1 1 d . . . .
H47A H 0.7596 0.5588 0.2209 0.092 Uiso 1 1 calc GR . . .
H47B H 0.7679 0.5387 0.1561 0.092 Uiso 1 1 calc GR . . .
H47C H 0.6853 0.5301 0.1868 0.092 Uiso 1 1 calc GR . . .
C48 C 0.79645(18) 0.76414(18) 0.08871(14) 0.0565(9) Uani 1 1 d . . . .
H48A H 0.8001 0.7502 0.0494 0.085 Uiso 1 1 calc GR . . .
H48B H 0.8488 0.7621 0.1073 0.085 Uiso 1 1 calc GR . . .
H48C H 0.7772 0.8068 0.0893 0.085 Uiso 1 1 calc GR . . .
C49 C 0.31071(13) 0.80862(11) 0.21044(9) 0.0221(5) Uani 1 1 d . . . .
C50 C 0.23818(14) 0.77626(11) 0.20461(9) 0.0246(5) Uani 1 1 d . . . .
H50 H 0.2368 0.7362 0.1882 0.029 Uiso 1 1 calc R . . .
C51 C 0.16760(14) 0.80417(12) 0.22349(10) 0.0281(5) Uani 1 1 d . . . .
C52 C 0.17218(15) 0.86342(12) 0.24903(11) 0.0324(6) Uani 1 1 d . . . .
H52 H 0.1254 0.8817 0.2629 0.039 Uiso 1 1 calc R . . .
C53 C 0.24464(15) 0.89621(12) 0.25447(11) 0.0319(6) Uani 1 1 d . . . .
C54 C 0.31394(14) 0.86843(11) 0.23400(10) 0.0264(5) Uani 1 1 d . . . .
H54 H 0.3628 0.8901 0.2361 0.032 Uiso 1 1 calc R . . .
C55 C 0.08732(15) 0.77140(15) 0.21617(13) 0.0413(7) Uani 1 1 d . . . .
H55A H 0.0532 0.7952 0.1902 0.062 Uiso 1 1 calc GR . . .
H55B H 0.0622 0.7682 0.2530 0.062 Uiso 1 1 calc GR . . .
H55C H 0.0954 0.7299 0.2007 0.062 Uiso 1 1 calc GR . . .
C56 C 0.25002(19) 0.96023(14) 0.28191(15) 0.0531(8) Uani 1 1 d . . . .
H56A H 0.2872 0.9588 0.3144 0.080 Uiso 1 1 calc GR . . .
H56B H 0.1977 0.9726 0.2947 0.080 Uiso 1 1 calc GR . . .
H56C H 0.2687 0.9902 0.2542 0.080 Uiso 1 1 calc GR . . .
C57 C 0.50220(13) 0.87561(11) 0.28707(10) 0.0235(5) Uani 1 1 d . . . .
C58 C 0.45054(13) 0.84315(11) 0.33091(9) 0.0230(5) Uani 1 1 d . . . .
C59 C 0.43484(14) 0.88827(11) 0.37645(10) 0.0269(5) Uani 1 1 d . . . .
C60 C 0.39430(15) 0.88670(13) 0.42757(10) 0.0318(6) Uani 1 1 d . . . .
H60 H 0.3690 0.8501 0.4399 0.038 Uiso 1 1 calc R . . .
C61 C 0.39240(16) 0.94259(13) 0.46084(12) 0.0384(6) Uani 1 1 d . . . .
H61 H 0.3662 0.9419 0.4959 0.046 Uiso 1 1 calc R . . .
C62 C 0.42761(16) 0.99771(14) 0.44345(12) 0.0391(6) Uani 1 1 d . . . .
H62 H 0.4239 1.0335 0.4664 0.047 Uiso 1 1 calc R . . .
C63 C 0.46962(15) 1.00081(12) 0.39079(12) 0.0335(6) Uani 1 1 d . . . .
C64 C 0.50760(16) 1.05430(13) 0.36686(13) 0.0398(7) Uani 1 1 d . . . .
H64 H 0.5073 1.0925 0.3867 0.048 Uiso 1 1 calc R . . .
C65 C 0.54498(16) 1.05021(13) 0.31446(13) 0.0399(7) Uani 1 1 d . . . .
H65 H 0.5685 1.0863 0.2994 0.048 Uiso 1 1 calc R . . .
C66 C 0.54901(15) 0.99372(12) 0.28290(12) 0.0334(6) Uani 1 1 d . . . .
H66 H 0.5752 0.9921 0.2478 0.040 Uiso 1 1 calc R . . .
C67 C 0.51291(14) 0.94066(11) 0.30560(10) 0.0276(5) Uani 1 1 d . . . .
C68 C 0.47270(14) 0.94515(12) 0.35885(10) 0.0280(5) Uani 1 1 d . . . .
C69 C 0.57236(14) 0.87122(11) 0.19991(10) 0.0253(5) Uani 1 1 d . . . .
C70 C 0.65256(14) 0.88458(12) 0.21305(11) 0.0305(6) Uani 1 1 d . . . .
H70 H 0.6741 0.8755 0.2496 0.037 Uiso 1 1 calc R . . .
C71 C 0.70059(15) 0.91158(13) 0.17135(12) 0.0357(6) Uani 1 1 d . . . .
C72 C 0.66651(16) 0.92323(13) 0.11689(11) 0.0367(6) Uani 1 1 d . . . .
H72 H 0.6986 0.9406 0.0886 0.044 Uiso 1 1 calc R . . .
C73 C 0.58599(15) 0.90980(13) 0.10328(11) 0.0323(6) Uani 1 1 d . . . .
C74 C 0.53824(14) 0.88439(11) 0.14600(10) 0.0279(5) Uani 1 1 d . . . .
H74 H 0.4838 0.8763 0.1385 0.033 Uiso 1 1 calc R . . .
C75 C 0.78732(17) 0.92824(17) 0.18565(14) 0.0523(8) Uani 1 1 d . . . .
H75A H 0.8220 0.9071 0.1592 0.079 Uiso 1 1 calc GR . . .
H75B H 0.8006 0.9151 0.2244 0.079 Uiso 1 1 calc GR . . .
H75C H 0.7945 0.9730 0.1824 0.079 Uiso 1 1 calc GR . . .
C76 C 0.55067(18) 0.92026(16) 0.04356(12) 0.0484(8) Uani 1 1 d . . . .
H76A H 0.5839 0.9494 0.0231 0.073 Uiso 1 1 calc GR . . .
H76B H 0.4972 0.9373 0.0463 0.073 Uiso 1 1 calc GR . . .
H76C H 0.5484 0.8808 0.0232 0.073 Uiso 1 1 calc GR . . .
C77 C 0.37864(14) 0.75256(11) 0.35901(9) 0.0230(5) Uani 1 1 d . . . .
C78 C 0.41260(15) 0.70881(11) 0.39664(9) 0.0255(5) Uani 1 1 d . . . .
H78 H 0.4682 0.7029 0.3983 0.031 Uiso 1 1 calc R . . .
C79 C 0.36302(16) 0.67366(12) 0.43202(10) 0.0313(6) Uani 1 1 d . . . .
C80 C 0.28046(16) 0.68451(13) 0.42908(11) 0.0351(6) Uani 1 1 d . . . .
H80 H 0.2469 0.6605 0.4520 0.042 Uiso 1 1 calc R . . .
C81 C 0.24636(15) 0.73011(13) 0.39306(11) 0.0335(6) Uani 1 1 d . . . .
C82 C 0.29662(14) 0.76398(12) 0.35688(10) 0.0282(5) Uani 1 1 d . . . .
H82 H 0.2751 0.7940 0.3316 0.034 Uiso 1 1 calc R . . .
C83 C 0.3989(2) 0.62503(13) 0.47235(12) 0.0449(7) Uani 1 1 d . . . .
H83A H 0.3732 0.6275 0.5090 0.067 Uiso 1 1 calc GR . . .
H83B H 0.4557 0.6328 0.4776 0.067 Uiso 1 1 calc GR . . .
H83C H 0.3908 0.5838 0.4562 0.067 Uiso 1 1 calc GR . . .
C84 C 0.15718(17) 0.74357(17) 0.39302(15) 0.0535(8) Uani 1 1 d . . . .
H84A H 0.1458 0.7732 0.4231 0.080 Uiso 1 1 calc GR . . .
H84B H 0.1282 0.7051 0.3996 0.080 Uiso 1 1 calc GR . . .
H84C H 0.1406 0.7609 0.3563 0.080 Uiso 1 1 calc GR . . .
N1 N 0.57243(11) 0.71869(9) 0.29466(8) 0.0221(4) Uani 1 1 d . . . .
N2 N 0.43623(11) 0.66417(9) 0.25752(8) 0.0212(4) Uani 1 1 d . . . .
N3 N 0.52729(11) 0.72730(9) 0.17049(8) 0.0227(4) Uani 1 1 d . . . .
N4 N 0.38555(11) 0.77954(9) 0.19362(8) 0.0213(4) Uani 1 1 d . . . .
N5 N 0.52313(11) 0.84242(9) 0.24360(8) 0.0234(4) Uani 1 1 d . . . .
N6 N 0.43056(11) 0.78580(9) 0.31956(8) 0.0215(4) Uani 1 1 d . . . .
Al1 Al 0.47935(4) 0.75290(3) 0.24583(3) 0.02085(15) Uani 1 1 d . . . .
F13 F 0.51857(14) 0.52942(10) 0.13488(11) 0.0841(7) Uani 1 1 d . . . .
F14 F 0.49604(18) 0.38488(12) 0.16492(14) 0.1155(10) Uani 1 1 d . . . .
F15 F 0.4395(4) 0.4780(2) 0.1957(3) 0.084(2) Uani 0.591(12) 1 d . P A 1
F16 F 0.5661(5) 0.4732(7) 0.2087(3) 0.192(5) Uani 0.591(12) 1 d . P A 1
F17 F 0.5842(4) 0.4393(4) 0.1198(4) 0.105(3) Uani 0.591(12) 1 d . P A 1
F18 F 0.4502(6) 0.4477(3) 0.1050(4) 0.125(4) Uani 0.591(12) 1 d . P A 1
P3 P 0.50794(5) 0.45786(4) 0.15244(4) 0.0586(2) Uani 1 1 d . . . .
F7 F 0.12683(13) 0.71257(15) 0.07172(10) 0.0965(9) Uani 1 1 d . . . .
F8 F 0.08054(12) 0.74118(11) -0.01745(8) 0.0675(6) Uani 1 1 d . . . .
F9 F 0.04191(15) 0.64935(10) 0.02225(9) 0.0773(6) Uani 1 1 d . . . .
F10 F 0.04110(19) 0.79216(10) 0.06160(9) 0.0953(9) Uani 1 1 d . . . .
F11 F 0.00005(11) 0.70144(9) 0.10138(7) 0.0551(5) Uani 1 1 d . . . .
F12 F -0.04509(11) 0.72888(11) 0.01283(8) 0.0669(6) Uani 1 1 d . . . .
P2 P 0.04128(5) 0.72134(4) 0.04218(3) 0.04126(18) Uani 1 1 d . . . .
F1 F 0.34729(10) 0.95022(9) 0.02438(8) 0.0563(5) Uani 1 1 d . . . .
F2 F 0.37742(11) 1.03088(11) 0.08440(8) 0.0661(6) Uani 1 1 d . . . .
F3 F 0.34165(15) 0.93641(13) 0.11980(9) 0.0901(8) Uani 1 1 d . . . .
F4 F 0.26452(12) 1.03200(9) 0.02904(9) 0.0658(5) Uani 1 1 d . . . .
F5 F 0.25701(12) 1.02027(11) 0.12559(9) 0.0759(7) Uani 1 1 d . . . .
F6 F 0.22733(11) 0.93917(9) 0.06570(8) 0.0580(5) Uani 1 1 d . . . .
P1 P 0.30261(4) 0.98508(4) 0.07585(3) 0.03621(17) Uani 1 1 d . . . .
C1S C 0.6024(2) 0.10115(18) 0.14755(16) 0.0617(9) Uani 1 1 d . . . .
C2S C 0.5546(3) 0.0977(2) 0.09492(18) 0.0866(13) Uani 1 1 d . . . .
H2SA H 0.5877 0.0836 0.0640 0.130 Uiso 1 1 calc GR . . .
H2SB H 0.5331 0.1386 0.0858 0.130 Uiso 1 1 calc GR . . .
H2SC H 0.5110 0.0685 0.0998 0.130 Uiso 1 1 calc GR . . .
N1S N 0.6410(3) 0.1043(2) 0.18807(17) 0.0973(12) Uani 1 1 d . . . .
C3S C 0.6815(3) 0.5837(2) -0.00106(16) 0.0678(11) Uani 1 1 d . . . .
C4S C 0.6359(3) 0.5312(2) 0.0183(2) 0.1014(17) Uani 1 1 d . . . .
H4SA H 0.5979 0.5187 -0.0115 0.152 Uiso 1 1 calc GR . . .
H4SB H 0.6075 0.5428 0.0523 0.152 Uiso 1 1 calc GR . . .
H4SC H 0.6717 0.4967 0.0271 0.152 Uiso 1 1 calc GR . . .
N2S N 0.7156(2) 0.6264(2) -0.01577(19) 0.0974(13) Uani 1 1 d . . . .
F17A F 0.5249(11) 0.4421(4) 0.0822(5) 0.134(7) Uani 0.409(12) 1 d . P A 2
F18A F 0.4132(6) 0.4637(7) 0.1298(6) 0.124(4) Uani 0.409(12) 1 d . P A 2
F15A F 0.4849(11) 0.4729(7) 0.2080(4) 0.163(6) Uani 0.409(12) 1 d . P A 2
F16A F 0.5956(5) 0.4523(5) 0.1668(11) 0.159(8) Uani 0.409(12) 1 d . P A 2

loop_
_atom_site_aniso_label
_atom_site_aniso_U_11
_atom_site_aniso_U_22
_atom_site_aniso_U_33
_atom_site_aniso_U_23
_atom_site_aniso_U_13
_atom_site_aniso_U_12
C1 0.0204(11) 0.0260(12) 0.0192(11) -0.0007(9) 0.0002(9) -0.0008(9)
C2 0.0196(11) 0.0251(12) 0.0183(11) -0.0022(9) 0.0013(9) -0.0003(9)
C3 0.0227(12) 0.0244(12) 0.0231(11) -0.0006(9) -0.0015(9) 0.0021(9)
C4 0.0254(12) 0.0282(13) 0.0330(13) 0.0013(10) -0.0016(10) -0.0015(10)
C5 0.0325(14) 0.0275(13) 0.0413(15) 0.0043(11) 0.0007(11) -0.0044(11)
C6 0.0351(14) 0.0276(13) 0.0371(14) 0.0097(11) 0.0014(11) 0.0033(11)
C7 0.0299(13) 0.0273(13) 0.0272(12) 0.0023(10) 0.0010(10) 0.0038(10)
C8 0.0365(14) 0.0316(14) 0.0303(13) 0.0064(11) -0.0055(11) 0.0066(11)
C9 0.0316(14) 0.0373(15) 0.0321(13) 0.0025(11) -0.0117(11) 0.0043(11)
C10 0.0281(13) 0.0308(14) 0.0309(13) -0.0002(10) -0.0064(10) -0.0022(11)
C11 0.0239(12) 0.0268(12) 0.0200(11) -0.0007(9) -0.0018(9) 0.0015(10)
C12 0.0237(12) 0.0266(12) 0.0216(11) 0.0001(9) 0.0012(9) 0.0028(10)
C13 0.0212(11) 0.0283(13) 0.0244(11) 0.0060(10) -0.0062(9) -0.0053(10)
C14 0.0235(12) 0.0385(14) 0.0263(12) 0.0040(11) -0.0037(10) -0.0024(11)
C15 0.0235(13) 0.0465(16) 0.0344(14) 0.0132(12) -0.0058(10) -0.0070(11)
C16 0.0288(14) 0.0419(16) 0.0371(14) 0.0110(12) -0.0134(11) -0.0141(12)
C17 0.0347(14) 0.0352(15) 0.0315(13) 0.0042(11) -0.0129(11) -0.0066(11)
C18 0.0247(12) 0.0325(14) 0.0259(12) 0.0051(10) -0.0049(10) -0.0018(10)
C19 0.0242(14) 0.074(2) 0.0554(19) 0.0055(16) 0.0014(13) -0.0117(14)
C20 0.0534(19) 0.0484(18) 0.0493(18) -0.0101(14) -0.0132(14) -0.0131(15)
C21 0.0191(11) 0.0192(11) 0.0273(12) 0.0011(9) -0.0054(9) -0.0005(9)
C22 0.0265(12) 0.0227(12) 0.0276(12) 0.0000(10) -0.0014(10) -0.0013(10)
C23 0.0369(14) 0.0223(12) 0.0310(13) -0.0004(10) -0.0096(11) -0.0038(11)
C24 0.0261(13) 0.0267(13) 0.0415(15) 0.0013(11) -0.0120(11) -0.0041(10)
C25 0.0227(12) 0.0233(13) 0.0431(15) 0.0034(11) -0.0029(10) 0.0006(10)
C26 0.0234(12) 0.0257(12) 0.0278(12) -0.0001(10) -0.0027(9) -0.0008(10)
C27 0.0537(19) 0.0554(19) 0.0366(16) -0.0083(14) -0.0118(13) -0.0110(15)
C28 0.0248(14) 0.0526(18) 0.0563(18) 0.0013(14) 0.0012(12) -0.0054(13)
C29 0.0203(11) 0.0241(12) 0.0236(11) 0.0027(9) 0.0016(9) -0.0024(9)
C30 0.0199(11) 0.0222(12) 0.0224(11) 0.0024(9) -0.0002(9) -0.0026(9)
C31 0.0230(12) 0.0258(12) 0.0214(11) 0.0010(9) -0.0007(9) -0.0022(10)
C32 0.0261(12) 0.0303(13) 0.0275(12) 0.0032(10) 0.0000(10) 0.0008(10)
C33 0.0293(13) 0.0387(15) 0.0299(13) 0.0073(11) -0.0081(10) 0.0017(11)
C34 0.0365(14) 0.0452(16) 0.0230(12) 0.0020(11) -0.0084(11) -0.0009(12)
C35 0.0325(13) 0.0349(14) 0.0216(12) 0.0002(10) -0.0029(10) -0.0047(11)
C36 0.0358(14) 0.0497(17) 0.0246(13) -0.0073(12) -0.0012(11) -0.0049(12)
C37 0.0332(14) 0.0491(17) 0.0286(13) -0.0111(12) 0.0064(11) -0.0003(12)
C38 0.0276(13) 0.0397(15) 0.0305(13) -0.0040(11) 0.0015(10) 0.0019(11)
C39 0.0236(12) 0.0291(13) 0.0242(12) -0.0004(10) -0.0009(9) -0.0016(10)
C40 0.0244(12) 0.0260(12) 0.0245(12) 0.0008(9) -0.0015(9) -0.0037(10)
C41 0.0204(11) 0.0336(14) 0.0214(11) -0.0023(10) -0.0010(9) 0.0025(10)
C42 0.0247(12) 0.0341(14) 0.0310(13) -0.0025(11) -0.0042(10) 0.0001(11)
C43 0.0295(14) 0.0402(16) 0.0461(16) -0.0086(13) -0.0086(12) 0.0074(12)
C44 0.0208(13) 0.0588(19) 0.0479(16) -0.0092(14) -0.0006(12) 0.0085(13)
C45 0.0252(13) 0.0556(18) 0.0324(14) -0.0020(13) 0.0035(11) 0.0019(12)
C46 0.0262(13) 0.0408(15) 0.0260(12) 0.0031(11) 0.0018(10) 0.0031(11)
C47 0.0411(18) 0.0453(19) 0.096(3) 0.0008(18) -0.0098(17) 0.0150(15)
C48 0.0312(16) 0.082(3) 0.0568(19) 0.0081(18) 0.0156(14) -0.0002(16)
C49 0.0232(12) 0.0243(12) 0.0187(11) 0.0032(9) -0.0002(9) 0.0026(9)
C50 0.0253(12) 0.0257(12) 0.0226(11) 0.0001(9) -0.0003(9) 0.0010(10)
C51 0.0248(12) 0.0327(14) 0.0268(12) 0.0033(10) -0.0001(10) 0.0030(10)
C52 0.0283(13) 0.0374(15) 0.0316(13) -0.0011(11) 0.0016(10) 0.0119(11)
C53 0.0343(14) 0.0263(13) 0.0348(13) -0.0013(11) -0.0033(11) 0.0080(11)
C54 0.0280(12) 0.0237(12) 0.0273(12) 0.0045(10) -0.0057(10) 0.0006(10)
C55 0.0244(13) 0.0514(18) 0.0483(16) -0.0021(14) 0.0020(12) -0.0005(12)
C56 0.0476(18) 0.0347(16) 0.077(2) -0.0163(15) -0.0070(16) 0.0106(14)
C57 0.0204(11) 0.0258(12) 0.0242(12) 0.0058(10) -0.0043(9) -0.0016(9)
C58 0.0208(11) 0.0264(13) 0.0217(11) 0.0024(9) -0.0032(9) 0.0000(9)
C59 0.0237(12) 0.0275(13) 0.0294(12) -0.0003(10) -0.0038(10) 0.0006(10)
C60 0.0302(13) 0.0360(14) 0.0292(13) -0.0020(11) 0.0006(10) -0.0008(11)
C61 0.0366(15) 0.0447(17) 0.0340(14) -0.0098(12) 0.0016(11) 0.0014(13)
C62 0.0349(14) 0.0397(16) 0.0425(15) -0.0158(12) -0.0052(12) 0.0041(12)
C63 0.0260(13) 0.0304(14) 0.0437(15) -0.0050(11) -0.0077(11) 0.0003(11)
C64 0.0341(15) 0.0271(14) 0.0579(18) -0.0079(13) -0.0076(13) -0.0015(11)
C65 0.0354(15) 0.0254(14) 0.0588(18) 0.0038(12) -0.0042(13) -0.0062(11)
C66 0.0286(13) 0.0306(14) 0.0408(15) 0.0049(11) -0.0016(11) -0.0038(11)
C67 0.0251(12) 0.0262(13) 0.0312(13) 0.0038(10) -0.0049(10) -0.0019(10)
C68 0.0236(12) 0.0290(13) 0.0309(13) -0.0011(10) -0.0069(10) 0.0003(10)
C69 0.0237(12) 0.0267(13) 0.0256(12) 0.0059(10) 0.0019(9) -0.0023(10)
C70 0.0274(13) 0.0339(14) 0.0299(13) 0.0093(11) -0.0027(10) -0.0054(11)
C71 0.0276(13) 0.0400(15) 0.0395(15) 0.0089(12) 0.0008(11) -0.0064(11)
C72 0.0313(14) 0.0439(16) 0.0352(14) 0.0135(12) 0.0070(11) -0.0059(12)
C73 0.0308(14) 0.0378(15) 0.0284(13) 0.0115(11) 0.0007(10) 0.0008(11)
C74 0.0239(12) 0.0298(13) 0.0299(13) 0.0058(10) -0.0003(10) -0.0022(10)
C75 0.0308(15) 0.072(2) 0.0542(18) 0.0199(16) -0.0011(13) -0.0167(15)
C76 0.0435(17) 0.070(2) 0.0320(15) 0.0203(14) -0.0007(12) -0.0033(15)
C77 0.0283(12) 0.0229(12) 0.0181(11) -0.0009(9) 0.0030(9) -0.0057(10)
C78 0.0305(13) 0.0251(12) 0.0209(11) -0.0011(9) 0.0017(9) -0.0008(10)
C79 0.0458(16) 0.0259(13) 0.0224(12) -0.0003(10) 0.0044(11) -0.0051(11)
C80 0.0435(16) 0.0347(15) 0.0277(13) -0.0019(11) 0.0121(11) -0.0133(12)
C81 0.0312(13) 0.0390(15) 0.0306(13) -0.0062(11) 0.0081(11) -0.0065(11)
C82 0.0288(13) 0.0308(13) 0.0250(12) -0.0013(10) 0.0027(10) -0.0003(10)
C83 0.065(2) 0.0359(16) 0.0338(15) 0.0124(12) 0.0053(13) -0.0023(14)
C84 0.0323(16) 0.069(2) 0.059(2) -0.0038(17) 0.0161(14) -0.0046(15)
N1 0.0187(9) 0.0271(11) 0.0202(9) 0.0011(8) -0.0018(7) -0.0026(8)
N2 0.0193(9) 0.0250(10) 0.0193(9) -0.0002(8) -0.0003(7) -0.0005(8)
N3 0.0179(9) 0.0270(10) 0.0232(10) 0.0015(8) 0.0002(8) -0.0006(8)
N4 0.0200(9) 0.0219(10) 0.0220(10) 0.0016(8) -0.0005(7) -0.0006(8)
N5 0.0209(10) 0.0273(11) 0.0219(10) 0.0049(8) -0.0021(8) -0.0030(8)
N6 0.0205(9) 0.0246(11) 0.0192(9) 0.0028(8) -0.0010(7) -0.0014(8)
Al1 0.0186(3) 0.0243(4) 0.0196(3) 0.0021(3) -0.0009(2) -0.0016(3)
F13 0.0907(16) 0.0482(12) 0.1154(19) -0.0180(12) 0.0412(14) -0.0085(11)
F14 0.115(2) 0.0720(17) 0.162(3) 0.0274(17) 0.059(2) 0.0076(15)
F15 0.083(4) 0.058(3) 0.113(5) -0.007(3) 0.061(4) -0.019(2)
F16 0.102(6) 0.391(15) 0.081(4) 0.053(6) -0.039(4) -0.041(8)
F17 0.085(5) 0.081(4) 0.151(7) 0.050(4) 0.070(5) 0.043(4)
F18 0.121(7) 0.110(4) 0.139(7) -0.070(4) -0.073(6) 0.013(5)
P3 0.0453(5) 0.0530(5) 0.0783(6) -0.0014(5) 0.0184(4) 0.0003(4)
F7 0.0495(12) 0.158(3) 0.0816(16) 0.0385(16) -0.0190(11) -0.0141(14)
F8 0.0606(12) 0.0943(16) 0.0480(11) 0.0098(10) 0.0074(9) -0.0182(11)
F9 0.1095(18) 0.0515(12) 0.0715(13) -0.0046(10) 0.0158(12) 0.0086(12)
F10 0.181(3) 0.0443(12) 0.0605(13) 0.0006(10) -0.0002(15) -0.0273(14)
F11 0.0683(12) 0.0530(11) 0.0441(10) 0.0056(8) 0.0056(8) -0.0089(9)
F12 0.0473(11) 0.0950(16) 0.0582(12) 0.0100(11) -0.0036(9) 0.0074(10)
P2 0.0420(4) 0.0426(4) 0.0390(4) 0.0060(3) -0.0040(3) -0.0054(3)
F1 0.0441(10) 0.0694(12) 0.0559(11) -0.0123(9) 0.0107(8) 0.0039(9)
F2 0.0525(11) 0.0983(16) 0.0476(10) -0.0135(10) 0.0051(8) -0.0378(11)
F3 0.0892(16) 0.114(2) 0.0661(14) 0.0474(13) -0.0150(12) 0.0024(14)
F4 0.0718(13) 0.0528(11) 0.0716(13) 0.0056(10) -0.0203(10) 0.0103(10)
F5 0.0569(12) 0.1061(17) 0.0660(12) -0.0431(12) 0.0246(10) -0.0261(11)
F6 0.0489(10) 0.0575(11) 0.0682(12) -0.0133(9) 0.0144(9) -0.0168(9)
P1 0.0328(4) 0.0440(4) 0.0319(4) 0.0017(3) 0.0021(3) -0.0038(3)
C1S 0.064(2) 0.069(2) 0.052(2) -0.0007(17) 0.0020(18) -0.0185(19)
C2S 0.074(3) 0.114(4) 0.071(3) -0.013(3) -0.013(2) -0.018(3)
N1S 0.105(3) 0.117(3) 0.069(2) 0.006(2) -0.017(2) -0.023(3)
C3S 0.064(2) 0.081(3) 0.059(2) 0.010(2) 0.0202(19) 0.032(2)
C4S 0.148(5) 0.075(3) 0.083(3) 0.016(2) 0.035(3) 0.029(3)
N2S 0.064(2) 0.118(4) 0.111(3) 0.015(3) 0.027(2) 0.018(2)
F17A 0.249(17) 0.050(4) 0.108(7) -0.028(4) 0.110(9) -0.040(7)
F18A 0.065(5) 0.129(10) 0.176(12) 0.009(7) -0.005(6) -0.015(5)
F15A 0.176(15) 0.236(13) 0.079(5) -0.099(7) 0.021(8) -0.051(11)
F16A 0.039(4) 0.085(6) 0.35(2) -0.044(11) -0.029(10) -0.003(4)

loop_
_atom_type_symbol
_atom_type_description
_atom_type_scat_dispersion_real
_atom_type_scat_dispersion_imag
_atom_type_scat_source
C C 0.0033 0.0016 'International Tables Vol C Tables 4.2.6.8 and 6.1.1.4'
H H 0.0000 0.0000 'International Tables Vol C Tables 4.2.6.8 and 6.1.1.4'
N N 0.0061 0.0033 'International Tables Vol C Tables 4.2.6.8 and 6.1.1.4'
F F 0.0171 0.0103 'International Tables Vol C Tables 4.2.6.8 and 6.1.1.4'
Al Al 0.0645 0.0514 'International Tables Vol C Tables 4.2.6.8 and 6.1.1.4'
P P 0.1023 0.0942 'International Tables Vol C Tables 4.2.6.8 and 6.1.1.4'

loop_
_exptl_crystal_face_index_h
_exptl_crystal_face_index_k
_exptl_crystal_face_index_l
_exptl_crystal_face_perp_dist
_exptl_oxdiff_crystal_face_indexfrac_h
_exptl_oxdiff_crystal_face_indexfrac_k
_exptl_oxdiff_crystal_face_indexfrac_l
_exptl_oxdiff_crystal_face_x
_exptl_oxdiff_crystal_face_y
_exptl_oxdiff_crystal_face_z
-6 -7 -30 0.1269 -6.0341 -7.0882 -29.9727 -0.0104 -0.1262 -0.9808
-1 -28 -11 0.1378 -1.1231 -28.0357 -10.9302 -0.2943 -0.8432 -0.4446
-22 1 13 0.0988 -21.9698 1.1614 13.0412 -0.9189 0.4231 0.0720
7 3 31 0.1131 7.0162 3.0875 30.9805 -0.0158 -0.0127 1.0078
8 -5 30 0.1333 7.9805 -4.9206 29.9981 -0.0744 -0.2749 0.9608
5 -25 16 0.1283 4.8928 -24.9590 16.0521 -0.3064 -0.8408 0.4333
19 -13 -11 0.1005 18.9218 -13.1373 -11.0059 0.6318 -0.7356 -0.1042
22 2 -13 0.1002 21.9827 1.8383 -13.0486 0.9583 -0.3316 -0.0600
-4 29 2 0.1423 -3.8706 29.0250 1.9371 0.2152 0.9559 0.1179
20 4 16 0.1255 20.0028 3.9630 15.9519 0.6214 -0.2185 0.7597
17 0 -22 0.1072 16.9760 -0.1722 -22.0344 0.8398 -0.3104 -0.3987
-19 16 10 0.0988 -18.9092 16.1330 9.9986 -0.5824 0.8265 0.0873
18 17 -9 0.0970 18.0525 16.8726 -9.0772 0.9695 0.1984 0.0598
-17 -16 14 0.1006 -17.0475 -15.8579 14.0730 -0.9700 -0.1824 0.1030
-7 11 -28 0.1504 -6.9550 10.9229 -28.0146 0.1697 0.4416 -0.8649

loop_
_geom_angle_atom_site_label_1
_geom_angle_atom_site_label_2
_geom_angle_atom_site_label_3
_geom_angle
C11 C1 C2 107.29(19)
N1 C1 C2 117.11(19)
N1 C1 C11 135.5(2)
C3 C2 C1 107.47(18)
N2 C2 C1 115.7(2)
N2 C2 C3 136.8(2)
C4 C3 C2 135.3(2)
C4 C3 C12 119.4(2)
C12 C3 C2 105.13(19)
C3 C4 C5 118.3(2)
C6 C5 C4 122.4(2)
C5 C6 C7 120.9(2)
C8 C7 C6 127.9(2)
C12 C7 C6 116.2(2)
C12 C7 C8 115.9(2)
C9 C8 C7 121.3(2)
C8 C9 C10 122.1(2)
C11 C10 C9 118.1(2)
C10 C11 C1 134.6(2)
C10 C11 C12 119.8(2)
C12 C11 C1 105.49(19)
C7 C12 C3 122.7(2)
C7 C12 C11 122.7(2)
C11 C12 C3 114.6(2)
C14 C13 C18 121.6(2)
C14 C13 N1 119.5(2)
C18 C13 N1 118.8(2)
C13 C14 C15 119.2(2)
C14 C15 C19 119.8(3)
C16 C15 C14 118.8(2)
C16 C15 C19 121.4(2)
C17 C16 C15 122.1(2)
C16 C17 C18 118.7(2)
C16 C17 C20 121.1(2)
C18 C17 C20 120.2(3)
C13 C18 C17 119.5(2)
C22 C21 N2 117.9(2)
C26 C21 C22 121.7(2)
C26 C21 N2 120.4(2)
C21 C22 C23 119.6(2)
C22 C23 C27 120.6(2)
C24 C23 C22 118.4(2)
C24 C23 C27 121.0(2)
C25 C24 C23 122.3(2)
C24 C25 C26 118.6(2)
C24 C25 C28 121.2(2)
C26 C25 C28 120.2(2)
C21 C26 C25 119.2(2)
C39 C29 C30 107.61(18)
N3 C29 C30 117.1(2)
N3 C29 C39 135.3(2)
C31 C30 C29 107.43(18)
N4 C30 C29 116.01(19)
N4 C30 C31 136.5(2)
C32 C31 C30 135.4(2)
C32 C31 C40 119.5(2)
C40 C31 C30 105.11(19)
C31 C32 C33 118.0(2)
C34 C33 C32 122.7(2)
C33 C34 C35 120.9(2)
C36 C35 C34 127.9(2)
C40 C35 C34 116.0(2)
C40 C35 C36 116.1(2)
C37 C36 C35 121.1(2)
C36 C37 C38 122.3(2)
C39 C38 C37 117.9(2)
C38 C39 C29 134.8(2)
C38 C39 C40 119.9(2)
C40 C39 C29 105.3(2)
C35 C40 C31 122.9(2)
C35 C40 C39 122.7(2)
C39 C40 C31 114.5(2)
C42 C41 N3 119.8(2)
C46 C41 C42 121.7(2)
C46 C41 N3 118.4(2)
C41 C42 C43 119.0(2)
C42 C43 C47 120.0(3)
C44 C43 C42 118.6(3)
C44 C43 C47 121.4(3)
C43 C44 C45 122.8(2)
C44 C45 C46 117.8(3)
C44 C45 C48 121.8(3)
C46 C45 C48 120.4(3)
C41 C46 C45 120.1(2)
C50 C49 N4 120.6(2)
C54 C49 C50 121.2(2)
C54 C49 N4 118.2(2)
C49 C50 C51 119.5(2)
C50 C51 C55 121.0(2)
C52 C51 C50 118.7(2)
C52 C51 C55 120.2(2)
C51 C52 C53 121.9(2)
C52 C53 C56 122.2(2)
C54 C53 C52 118.5(2)
C54 C53 C56 119.2(2)
C49 C54 C53 120.1(2)
C67 C57 C58 107.5(2)
N5 C57 C58 116.5(2)
N5 C57 C67 135.9(2)
C59 C58 C57 107.6(2)
N6 C58 C57 116.2(2)
N6 C58 C59 136.2(2)
C60 C59 C58 135.1(2)
C60 C59 C68 119.6(2)
C68 C59 C58 105.2(2)
C59 C60 C61 117.8(2)
C62 C61 C60 122.6(3)
C61 C62 C63 120.8(2)
C64 C63 C62 127.2(2)
C68 C63 C62 116.2(2)
C68 C63 C64 116.6(2)
C65 C64 C63 120.5(2)
C64 C65 C66 122.6(3)
C67 C66 C65 118.0(2)
C66 C67 C57 135.2(2)
C66 C67 C68 119.5(2)
C68 C67 C57 105.3(2)
C63 C68 C59 122.9(2)
C63 C68 C67 122.8(2)
C67 C68 C59 114.3(2)
C70 C69 C74 121.6(2)
C70 C69 N5 119.1(2)
C74 C69 N5 119.3(2)
C69 C70 C71 119.6(2)
C70 C71 C72 118.4(2)
C70 C71 C75 120.2(2)
C72 C71 C75 121.4(2)
C71 C72 C73 122.3(2)
C72 C73 C76 121.8(2)
C74 C73 C72 118.5(2)
C74 C73 C76 119.7(2)
C69 C74 C73 119.5(2)
C78 C77 N6 118.9(2)
C82 C77 C78 121.7(2)
C82 C77 N6 119.3(2)
C77 C78 C79 119.6(2)
C78 C79 C83 120.2(2)
C80 C79 C78 118.6(2)
C80 C79 C83 121.3(2)
C79 C80 C81 122.1(2)
C80 C81 C82 118.6(2)
C80 C81 C84 121.2(2)
C82 C81 C84 120.2(3)
C77 C82 C81 119.3(2)
C1 N1 C13 121.33(19)
C1 N1 Al1 112.25(15)
C13 N1 Al1 126.17(15)
C2 N2 C21 121.50(19)
C2 N2 Al1 112.43(15)
C21 N2 Al1 125.82(14)
C29 N3 C41 118.61(19)
C29 N3 Al1 112.02(15)
C41 N3 Al1 129.35(14)
C30 N4 C49 120.38(18)
C30 N4 Al1 112.10(15)
C49 N4 Al1 127.47(14)
C57 N5 C69 118.9(2)
C57 N5 Al1 112.89(15)
C69 N5 Al1 128.18(15)
C58 N6 C77 118.94(19)
C58 N6 Al1 113.03(15)
C77 N6 Al1 128.03(15)
N1 Al1 N2 81.92(8)
N1 Al1 N4 174.94(8)
N1 Al1 N5 94.66(8)
N1 Al1 N6 88.11(8)
N2 Al1 N5 173.80(8)
N3 Al1 N1 94.37(8)
N3 Al1 N2 90.76(8)
N3 Al1 N4 82.59(8)
N3 Al1 N5 94.67(8)
N3 Al1 N6 175.51(8)
N4 Al1 N2 94.05(8)
N4 Al1 N5 89.63(8)
N4 Al1 N6 95.19(8)
N6 Al1 N2 93.30(8)
N6 Al1 N5 81.38(8)
F13 P3 F14 175.57(18)
F13 P3 F15 89.4(2)
F13 P3 F16 86.9(5)
F13 P3 F17A 85.4(3)
F13 P3 F18A 87.5(5)
F14 P3 F15 93.0(2)
F14 P3 F16 97.1(5)
F14 P3 F17A 90.4(3)
F14 P3 F18A 90.6(5)
F15 P3 F16 81.9(4)
F17 P3 F13 91.2(3)
F17 P3 F14 87.0(3)
F17 P3 F15 170.0(5)
F17 P3 F16 88.1(4)
F18 P3 F13 91.3(3)
F18 P3 F14 84.9(3)
F18 P3 F15 92.8(4)
F18 P3 F16 174.5(5)
F18 P3 F17 97.1(5)
F18A P3 F17A 83.5(7)
F15A P3 F13 93.0(6)
F15A P3 F14 91.0(6)
F15A P3 F17A 173.2(9)
F15A P3 F18A 89.8(7)
F15A P3 F16A 95.7(10)
F16A P3 F13 91.1(5)
F16A P3 F14 90.4(5)
F16A P3 F17A 90.9(8)
F16A P3 F18A 174.3(10)
F7 P2 F8 91.46(12)
F7 P2 F9 90.03(15)
F7 P2 F11 89.73(12)
F7 P2 F12 178.95(15)
F8 P2 F11 178.80(11)
F9 P2 F8 89.78(12)
F9 P2 F11 90.08(11)
F10 P2 F7 89.80(16)
F10 P2 F8 89.96(12)
F10 P2 F9 179.69(16)
F10 P2 F11 90.18(12)
F10 P2 F12 91.06(14)
F12 P2 F8 89.14(11)
F12 P2 F9 89.11(13)
F12 P2 F11 89.67(10)
F2 P1 F1 90.09(10)
F2 P1 F4 89.89(12)
F2 P1 F6 178.71(11)
F3 P1 F1 89.32(13)
F3 P1 F2 90.74(13)
F3 P1 F4 177.22(14)
F3 P1 F5 91.99(14)
F3 P1 F6 90.16(13)
F4 P1 F1 87.97(11)
F4 P1 F6 89.17(11)
F5 P1 F1 178.61(13)
F5 P1 F2 90.34(11)
F5 P1 F4 90.72(13)
F5 P1 F6 90.55(10)
F6 P1 F1 89.00(10)
N1S C1S C2S 178.7(5)
N2S C3S C4S 177.9(4)

loop_
_geom_bond_atom_site_label_1
_geom_bond_atom_site_label_2
_geom_bond_distance
C1 C2 1.516(3)
C1 C11 1.455(3)
C1 N1 1.282(3)
C2 C3 1.456(3)
C2 N2 1.288(3)
C3 C4 1.374(3)
C3 C12 1.421(3)
C4 C5 1.408(3)
C5 C6 1.370(4)
C6 C7 1.419(4)
C7 C8 1.418(3)
C7 C12 1.397(3)
C8 C9 1.369(4)
C9 C10 1.405(3)
C10 C11 1.377(3)
C11 C12 1.414(3)
C13 C14 1.385(3)
C13 C18 1.386(3)
C13 N1 1.455(3)
C14 C15 1.400(3)
C15 C16 1.387(4)
C15 C19 1.506(4)
C16 C17 1.386(4)
C17 C18 1.395(3)
C17 C20 1.508(4)
C21 C22 1.384(3)
C21 C26 1.384(3)
C21 N2 1.453(3)
C22 C23 1.392(3)
C23 C24 1.391(4)
C23 C27 1.502(4)
C24 C25 1.385(4)
C25 C26 1.399(3)
C25 C28 1.504(4)
C29 C30 1.510(3)
C29 C39 1.448(3)
C29 N3 1.290(3)
C30 C31 1.451(3)
C30 N4 1.290(3)
C31 C32 1.375(3)
C31 C40 1.420(3)
C32 C33 1.409(3)
C33 C34 1.367(4)
C34 C35 1.417(4)
C35 C36 1.415(4)
C35 C40 1.402(3)
C36 C37 1.373(4)
C37 C38 1.409(3)
C38 C39 1.380(3)
C39 C40 1.414(3)
C41 C42 1.383(3)
C41 C46 1.381(3)
C41 N3 1.451(3)
C42 C43 1.399(4)
C43 C44 1.386(4)
C43 C47 1.507(4)
C44 C45 1.387(4)
C45 C46 1.393(4)
C45 C48 1.505(4)
C49 C50 1.387(3)
C49 C54 1.381(3)
C49 N4 1.446(3)
C50 C51 1.390(3)
C51 C52 1.390(4)
C51 C55 1.506(3)
C52 C53 1.390(4)
C53 C54 1.384(4)
C53 C56 1.500(4)
C57 C58 1.509(3)
C57 C67 1.454(3)
C57 N5 1.282(3)
C58 C59 1.452(3)
C58 N6 1.286(3)
C59 C60 1.375(3)
C59 C68 1.423(3)
C60 C61 1.414(4)
C61 C62 1.371(4)
C62 C63 1.420(4)
C63 C64 1.416(4)
C63 C68 1.394(4)
C64 C65 1.378(4)
C65 C66 1.405(4)
C66 C67 1.384(3)
C67 C68 1.419(3)
C69 C70 1.385(3)
C69 C74 1.386(3)
C69 N5 1.449(3)
C70 C71 1.389(3)
C71 C72 1.391(4)
C71 C75 1.508(4)
C72 C73 1.393(4)
C73 C74 1.390(3)
C73 C76 1.505(3)
C77 C78 1.383(3)
C77 C82 1.380(3)
C77 N6 1.452(3)
C78 C79 1.391(3)
C79 C80 1.387(4)
C79 C83 1.504(4)
C80 C81 1.388(4)
C81 C82 1.394(3)
C81 C84 1.505(4)
N1 Al1 2.0242(19)
N2 Al1 2.033(2)
N3 Al1 2.0085(19)
N4 Al1 2.0257(19)
N5 Al1 2.033(2)
N6 Al1 2.0297(19)
F13 P3 1.582(2)
F14 P3 1.587(3)
F15 P3 1.590(5)
F16 P3 1.634(6)
F17 P3 1.540(5)
F18 P3 1.456(5)
P3 F17A 1.690(8)
P3 F18A 1.648(9)
P3 F15A 1.389(10)
P3 F16A 1.486(8)
F7 P2 1.570(2)
F8 P2 1.5966(19)
F9 P2 1.594(2)
F10 P2 1.567(2)
F11 P2 1.6023(18)
F12 P2 1.5772(19)
F1 P1 1.5990(18)
F2 P1 1.5831(18)
F3 P1 1.577(2)
F4 P1 1.5902(19)
F5 P1 1.5796(19)
F6 P1 1.5948(18)
C1S C2S 1.440(5)
C1S N1S 1.124(5)
C3S C4S 1.423(7)
C3S N2S 1.124(5)

loop_
_geom_torsion_atom_site_label_1
_geom_torsion_atom_site_label_2
_geom_torsion_atom_site_label_3
_geom_torsion_atom_site_label_4
_geom_torsion
C1 C2 C3 C4 177.5(3)
C1 C2 C3 C12 0.9(2)
C1 C2 N2 C21 178.42(18)
C1 C2 N2 Al1 -7.1(2)
C1 C11 C12 C3 2.5(3)
C1 C11 C12 C7 -175.7(2)
C2 C1 C11 C10 -178.6(3)
C2 C1 C11 C12 -1.8(2)
C2 C1 N1 C13 178.31(19)
C2 C1 N1 Al1 3.7(2)
C2 C3 C4 C5 -176.6(2)
C2 C3 C12 C7 176.0(2)
C2 C3 C12 C11 -2.1(3)
C3 C2 N2 C21 -2.9(4)
C3 C2 N2 Al1 171.6(2)
C3 C4 C5 C6 1.3(4)
C4 C3 C12 C7 -1.3(4)
C4 C3 C12 C11 -179.4(2)
C4 C5 C6 C7 -0.7(4)
C5 C6 C7 C8 179.1(3)
C5 C6 C7 C12 -0.8(4)
C6 C7 C8 C9 178.8(3)
C6 C7 C12 C3 1.8(3)
C6 C7 C12 C11 179.8(2)
C7 C8 C9 C10 1.1(4)
C8 C7 C12 C3 -178.2(2)
C8 C7 C12 C11 -0.2(3)
C8 C9 C10 C11 0.5(4)
C9 C10 C11 C1 174.6(2)
C9 C10 C11 C12 -1.9(4)
C10 C11 C12 C3 179.9(2)
C10 C11 C12 C7 1.8(4)
C11 C1 C2 C3 0.6(2)
C11 C1 C2 N2 179.60(19)
C11 C1 N1 C13 2.1(4)
C11 C1 N1 Al1 -172.5(2)
C12 C3 C4 C5 -0.3(3)
C12 C7 C8 C9 -1.3(4)
C13 C14 C15 C16 -1.0(4)
C13 C14 C15 C19 -179.7(2)
C14 C13 C18 C17 3.1(4)
C14 C13 N1 C1 85.8(3)
C14 C13 N1 Al1 -100.4(2)
C14 C15 C16 C17 3.1(4)
C15 C16 C17 C18 -2.1(4)
C15 C16 C17 C20 177.9(3)
C16 C17 C18 C13 -1.0(4)
C18 C13 C14 C15 -2.1(4)
C18 C13 N1 C1 -98.1(3)
C18 C13 N1 Al1 75.7(2)
C19 C15 C16 C17 -178.2(3)
C20 C17 C18 C13 179.0(2)
C21 C22 C23 C24 -1.0(3)
C21 C22 C23 C27 179.4(2)
C22 C21 C26 C25 -3.0(3)
C22 C21 N2 C2 -111.8(2)
C22 C21 N2 Al1 74.5(2)
C22 C23 C24 C25 -2.4(4)
C23 C24 C25 C26 3.2(4)
C23 C24 C25 C28 -176.2(2)
C24 C25 C26 C21 -0.4(3)
C26 C21 C22 C23 3.8(3)
C26 C21 N2 C2 72.1(3)
C26 C21 N2 Al1 -101.7(2)
C27 C23 C24 C25 177.1(3)
C28 C25 C26 C21 179.0(2)
C29 C30 C31 C32 -177.4(3)
C29 C30 C31 C40 2.7(2)
C29 C30 N4 C49 179.97(19)
C29 C30 N4 Al1 -2.5(2)
C29 C39 C40 C31 -0.4(3)
C29 C39 C40 C35 -179.8(2)
C30 C29 C39 C38 -174.6(3)
C30 C29 C39 C40 2.1(2)
C30 C29 N3 C41 -174.51(19)
C30 C29 N3 Al1 4.0(2)
C30 C31 C32 C33 -179.5(3)
C30 C31 C40 C35 177.9(2)
C30 C31 C40 C39 -1.5(3)
C31 C30 N4 C49 2.2(4)
C31 C30 N4 Al1 179.8(2)
C31 C32 C33 C34 0.8(4)
C32 C31 C40 C35 -2.0(4)
C32 C31 C40 C39 178.6(2)
C32 C33 C34 C35 -0.5(4)
C33 C34 C35 C36 177.5(3)
C33 C34 C35 C40 -1.0(4)
C34 C35 C36 C37 -179.4(3)
C34 C35 C40 C31 2.2(4)
C34 C35 C40 C39 -178.4(2)
C35 C36 C37 C38 -1.6(4)
C36 C35 C40 C31 -176.4(2)
C36 C35 C40 C39 3.0(4)
C36 C37 C38 C39 2.1(4)
C37 C38 C39 C29 176.2(3)
C37 C38 C39 C40 0.0(4)
C38 C39 C40 C31 176.9(2)
C38 C39 C40 C35 -2.5(4)
C39 C29 C30 C31 -3.0(2)
C39 C29 C30 N4 178.6(2)
C39 C29 N3 C41 6.0(4)
C39 C29 N3 Al1 -175.5(2)
C40 C31 C32 C33 0.4(3)
C40 C35 C36 C37 -0.9(4)
C41 C42 C43 C44 -0.8(4)
C41 C42 C43 C47 178.4(3)
C42 C41 C46 C45 -0.1(4)
C42 C41 N3 C29 -109.2(3)
C42 C41 N3 Al1 72.6(3)
C42 C43 C44 C45 0.2(4)
C43 C44 C45 C46 0.4(4)
C43 C44 C45 C48 -178.0(3)
C44 C45 C46 C41 -0.5(4)
C46 C41 C42 C43 0.7(4)
C46 C41 N3 C29 70.8(3)
C46 C41 N3 Al1 -107.4(2)
C47 C43 C44 C45 -179.0(3)
C48 C45 C46 C41 177.9(3)
C49 C50 C51 C52 -1.5(3)
C49 C50 C51 C55 178.0(2)
C50 C49 C54 C53 2.6(3)
C50 C49 N4 C30 64.7(3)
C50 C49 N4 Al1 -112.4(2)
C50 C51 C52 C53 2.1(4)
C51 C52 C53 C54 -0.4(4)
C51 C52 C53 C56 179.9(3)
C52 C53 C54 C49 -2.0(4)
C54 C49 C50 C51 -0.8(3)
C54 C49 N4 C30 -117.2(2)
C54 C49 N4 Al1 65.6(3)
C55 C51 C52 C53 -177.4(2)
C56 C53 C54 C49 177.7(2)
C57 C58 C59 C60 -178.2(3)
C57 C58 C59 C68 2.2(2)
C57 C58 N6 C77 -177.95(18)
C57 C58 N6 Al1 2.6(2)
C57 C67 C68 C59 -1.1(3)
C57 C67 C68 C63 179.7(2)
C58 C57 C67 C66 -175.6(3)
C58 C57 C67 C68 2.5(2)
C58 C57 N5 C69 179.63(18)
C58 C57 N5 Al1 0.2(2)
C58 C59 C60 C61 -179.7(3)
C58 C59 C68 C63 178.4(2)
C58 C59 C68 C67 -0.7(3)
C59 C58 N6 C77 0.5(4)
C59 C58 N6 Al1 -179.0(2)
C59 C60 C61 C62 1.4(4)
C60 C59 C68 C63 -1.2(4)
C60 C59 C68 C67 179.7(2)
C60 C61 C62 C63 -1.2(4)
C61 C62 C63 C64 178.8(3)
C61 C62 C63 C68 -0.2(4)
C62 C63 C64 C65 -178.8(3)
C62 C63 C68 C59 1.4(3)
C62 C63 C68 C67 -179.5(2)
C63 C64 C65 C66 -1.3(4)
C64 C63 C68 C59 -177.7(2)
C64 C63 C68 C67 1.3(4)
C64 C65 C66 C67 0.8(4)
C65 C66 C67 C57 178.6(3)
C65 C66 C67 C68 0.8(3)
C66 C67 C68 C59 177.3(2)
C66 C67 C68 C63 -1.9(4)
C67 C57 C58 C59 -3.0(2)
C67 C57 C58 N6 175.87(19)
C67 C57 N5 C69 2.7(4)
C67 C57 N5 Al1 -176.8(2)
C68 C59 C60 C61 -0.2(3)
C68 C63 C64 C65 0.2(4)
C69 C70 C71 C72 -1.3(4)
C69 C70 C71 C75 178.1(3)
C70 C69 C74 C73 2.1(4)
C70 C69 N5 C57 71.4(3)
C70 C69 N5 Al1 -109.2(2)
C70 C71 C72 C73 1.1(4)
C71 C72 C73 C74 0.6(4)
C71 C72 C73 C76 -177.6(3)
C72 C73 C74 C69 -2.2(4)
C74 C69 C70 C71 -0.3(4)
C74 C69 N5 C57 -108.9(3)
C74 C69 N5 Al1 70.5(3)
C75 C71 C72 C73 -178.2(3)
C76 C73 C74 C69 176.0(3)
C77 C78 C79 C80 -1.1(3)
C77 C78 C79 C83 178.8(2)
C78 C77 C82 C81 -0.7(4)
C78 C77 N6 C58 -103.0(2)
C78 C77 N6 Al1 76.3(2)
C78 C79 C80 C81 -1.5(4)
C79 C80 C81 C82 3.0(4)
C79 C80 C81 C84 -176.5(3)
C80 C81 C82 C77 -1.8(4)
C82 C77 C78 C79 2.2(3)
C82 C77 N6 C58 78.9(3)
C82 C77 N6 Al1 -101.8(2)
C83 C79 C80 C81 178.6(2)
C84 C81 C82 C77 177.7(2)
N1 C1 C2 C3 -176.65(19)
N1 C1 C2 N2 2.4(3)
N1 C1 C11 C10 -2.1(5)
N1 C1 C11 C12 174.7(3)
N1 C13 C14 C15 173.9(2)
N1 C13 C18 C17 -172.9(2)
N2 C2 C3 C4 -1.2(5)
N2 C2 C3 C12 -177.9(3)
N2 C21 C22 C23 -172.3(2)
N2 C21 C26 C25 172.9(2)
N3 C29 C30 C31 177.3(2)
N3 C29 C30 N4 -1.1(3)
N3 C29 C39 C38 5.0(5)
N3 C29 C39 C40 -178.4(3)
N3 C41 C42 C43 -179.3(2)
N3 C41 C46 C45 179.9(2)
N4 C30 C31 C32 0.5(5)
N4 C30 C31 C40 -179.4(3)
N4 C49 C50 C51 177.1(2)
N4 C49 C54 C53 -175.4(2)
N5 C57 C58 C59 179.20(19)
N5 C57 C58 N6 -1.9(3)
N5 C57 C67 C66 1.6(5)
N5 C57 C67 C68 179.6(3)
N5 C69 C70 C71 179.3(2)
N5 C69 C74 C73 -177.6(2)
N6 C58 C59 C60 3.2(5)
N6 C58 C59 C68 -176.3(3)
N6 C77 C78 C79 -175.8(2)
N6 C77 C82 C81 177.3(2)
